data_8104408
loop_
_publ_author_name
'Blase, W.'
'Cordier, G.'
'Somer, M.'

_publ_section_title
;
 Crystal structure of dipotassium diphosphidogallate
;
_journal_name_full 'Zeitschrift fuer Kristallographie (149,1979-)'
_journal_page_first 115
_journal_page_last 116
_journal_volume 195
_journal_year 1991
_chemical_formula_sum 'Ga K2 P2'
_chemical_name_systematic 'K2 (Ga P2)'
_space_group_IT_number 14
_symmetry_space_group_name_Hall '-P 2yn'
_symmetry_space_group_name_H-M 'P 1 21/n 1'
_cell_angle_alpha 90
_cell_angle_beta 109.37
_cell_angle_gamma 90
_cell_formula_units_Z 8
_cell_length_a 10.215
_cell_length_b 14.016
_cell_length_c 8.636
_cell_volume 1166.459
_citation_journal_id_ASTM ZEKRDZ
_cod_data_source_file Blase_ZEKRDZ_1991_1435.cif
_cod_data_source_block Ga1K2P2
_cod_original_cell_volume 1166.458
_cod_original_sg_symbol_Hall '-P 2ybc (x-z,y,z)'
_cod_original_formula_sum 'Ga1 K2 P2'
_cod_database_code 8104408

loop_
_symmetry_equiv_pos_as_xyz
x,y,z
-x+1/2,y+1/2,-z+1/2
-x,-y,-z
x-1/2,-y-1/2,z-1/2

loop_
_atom_site_label
_atom_site_type_symbol
_atom_site_fract_x
_atom_site_fract_y
_atom_site_fract_z
_atom_site_occupancy
_atom_site_U_iso_or_equiv
P2 P-2 0.71728 0.18591 0.08411 1 0.0
P3 P-3 0.74553 0.44576 0.95245 1 0.0
P1 P-3 0.77873 0.21524 0.66315 1 0.0
K1 K+1 0.54098 0.37189 0.51924 1 0.0
Ga1 Ga+3 0.74849 0.28511 0.88919 1 0.0
K4 K+1 0.93315 0.1151 0.43936 1 0.0
K3 K+1 0.52866 0.11149 0.30845 1 0.0
Ga2 Ga+3 0.74182 0.06074 0.73393 1 0.0
K2 K+1 0.89591 0.36549 0.32765 1 0.0
P4 P-2 0.72171 0.03847 0.98711 1 0.0
